data_2211898
loop_
_publ_author_name
'Das, Birinchi K.'
'Bora, Sanchay J.'
'Sarmah, Purabi'

_publ_section_title Tetrakis(\m-benzoato-\k^2^<i>O</i>:<i>O</i>')bis(4-ethylpyridine-\k<i>N</i>)dicopper(II)
_journal_coeditor_code NG2147
_journal_issue 1
_journal_name_full 'Acta Crystallographica Section E'
_journal_page_first m251
_journal_page_last m252
_journal_paper_doi 10.1107/S160053680605135X
_journal_volume 63
_journal_year 2007
_chemical_formula_iupac '[Cu2 (C7 H5 O2)4 (C7 H9 N1)2]'
_chemical_formula_moiety 'C42 H38 Cu2 N2 O8'
_chemical_formula_sum 'C42 H38 Cu2 N2 O8'
_chemical_formula_weight 825.82
_chemical_name_common
;
Copper(II) benzoate 4-ethylpyridine adduct
;
_chemical_name_systematic
;
Tetrakis(\m-benzoato-\k^2^O:O')bis(4-ethylpyridine-\kN)dicopper(II)
;
_space_group_IT_number 14
_symmetry_cell_setting monoclinic
_symmetry_space_group_name_Hall '-P 2yn'
_symmetry_space_group_name_H-M 'P 1 21/n 1'
_atom_sites_solution_hydrogens geom
_atom_sites_solution_primary direct
_atom_sites_solution_secondary difmap
_audit_creation_method SHELXL-97
_cell_angle_alpha 90.00
_cell_angle_beta 94.7370(10)
_cell_angle_gamma 90.00
_cell_formula_units_Z 2
_cell_length_a 10.2298(2)
_cell_length_b 10.9739(2)
_cell_length_c 17.5785(4)
_cell_measurement_reflns_used 7668
_cell_measurement_temperature 293(2)
_cell_measurement_theta_max 27.08
_cell_measurement_theta_min 2.19
_cell_volume 1966.64(7)
_computing_cell_refinement 'SAINT (Bruker, 2004)'
_computing_data_collection 'SMART (Bruker, 2004)'
_computing_data_reduction SAINT
_computing_molecular_graphics 'ORTEP-3 for Windows (Farrugia, 1999)'
_computing_publication_material SHELXL97
_computing_structure_refinement 'SHELXL97 (Sheldrick, 1997)'
_computing_structure_solution 'SHELXS97 (Sheldrick, 1997)'
_diffrn_ambient_temperature 293(2)
_diffrn_measured_fraction_theta_full 0.998
_diffrn_measured_fraction_theta_max 0.998
_diffrn_measurement_device_type 'Bruker SMART area-detector'
_diffrn_measurement_method '\f and \w'
_diffrn_radiation_monochromator graphite
_diffrn_radiation_source 'fine-focus sealed tube'
_diffrn_radiation_type MoK\a
_diffrn_radiation_wavelength 0.71073
_diffrn_reflns_av_R_equivalents 0.0173
_diffrn_reflns_av_sigmaI/netI 0.0184
_diffrn_reflns_limit_h_max 13
_diffrn_reflns_limit_h_min -12
_diffrn_reflns_limit_k_max 14
_diffrn_reflns_limit_k_min -14
_diffrn_reflns_limit_l_max 23
_diffrn_reflns_limit_l_min -23
_diffrn_reflns_number 16781
_diffrn_reflns_theta_full 28.30
_diffrn_reflns_theta_max 28.30
_diffrn_reflns_theta_min 2.19
_exptl_absorpt_coefficient_mu 1.136
_exptl_absorpt_correction_T_max 0.7883
_exptl_absorpt_correction_T_min 0.6349
_exptl_absorpt_correction_type empirical
_exptl_absorpt_process_details '(SADABS; Bruker, 2004)'
_exptl_crystal_colour 'green blue'
_exptl_crystal_density_diffrn 1.395
_exptl_crystal_density_method 'not measured'
_exptl_crystal_description rod
_exptl_crystal_F_000 852
_exptl_crystal_size_max 0.44
_exptl_crystal_size_mid 0.34
_exptl_crystal_size_min 0.22
_refine_diff_density_max 0.534
_refine_diff_density_min -0.431
_refine_ls_extinction_method none
_refine_ls_goodness_of_fit_ref 1.048
_refine_ls_hydrogen_treatment constr
_refine_ls_matrix_type full
_refine_ls_number_parameters 221
_refine_ls_number_reflns 4868
_refine_ls_number_restraints 54
_refine_ls_restrained_S_all 1.058
_refine_ls_R_factor_all 0.0595
_refine_ls_R_factor_gt 0.0446
_refine_ls_shift/su_max 0.000
_refine_ls_shift/su_mean 0.000
_refine_ls_structure_factor_coef Fsqd
_refine_ls_weighting_details 'calc w=1/[\s^2^(Fo^2^)+(0.0848P)^2^+0.8035P] where P=(Fo^2^+2Fc^2^)/3'
_refine_ls_weighting_scheme calc
_refine_ls_wR_factor_gt 0.1305
_refine_ls_wR_factor_ref 0.1454
_reflns_number_gt 3765
_reflns_number_total 4868
_reflns_threshold_expression I>2\s(I)
_cod_data_source_file ng2147.cif
_cod_data_source_block I
_cod_original_sg_symbol_H-M 'P 21/n'
_cod_database_code 2211898
_cod_database_fobs_code 2211898

loop_
_symmetry_equiv_pos_as_xyz
'x, y, z'
'-x+1/2, y+1/2, -z+1/2'
'-x, -y, -z'
'x-1/2, -y-1/2, z-1/2'

loop_
_atom_site_type_symbol
_atom_site_label
_atom_site_fract_x
_atom_site_fract_y
_atom_site_fract_z
_atom_site_U_iso_or_equiv
_atom_site_adp_type
_atom_site_calc_flag
_atom_site_refinement_flags
_atom_site_occupancy
_atom_site_disorder_assembly
_atom_site_disorder_group
Cu Cu1 0.61628(3) 0.54921(3) 0.022371(16) 0.04524(13) Uani d . 1 . .
O O1 0.6581(2) 0.39227(18) 0.07328(12) 0.0617(5) Uani d . 1 A .
O O2 0.46432(19) 0.31011(18) 0.03293(12) 0.0598(5) Uani d . 1 . .
O O3 0.5322(2) 0.6035(2) 0.11301(11) 0.0620(5) Uani d . 1 A .
O O4 0.3378(2) 0.5218(2) 0.07494(12) 0.0641(5) Uani d . 1 . .
C C1 0.5766(3) 0.3070(2) 0.06876(14) 0.0498(6) Uani d . 1 . .
C C2 0.6135(2) 0.19091(15) 0.10865(12) 0.0569(6) Uani d G 1 A .
C C3 0.7165(2) 0.18829(18) 0.16539(15) 0.0906(12) Uani d G 1 . .
H H3 0.7639 0.2589 0.1777 0.109 Uiso calc R 1 A .
C C4 0.7486(3) 0.0802(2) 0.20369(18) 0.123(2) Uani d G 1 A .
H H4 0.8175 0.0784 0.2417 0.147 Uiso calc R 1 . .
C C5 0.6778(3) -0.02531(19) 0.18524(19) 0.128(2) Uani d G 1 . .
H H5 0.6993 -0.0976 0.2109 0.153 Uiso calc R 1 A .
C C6 0.5748(3) -0.02270(17) 0.12850(18) 0.1052(16) Uani d G 1 A .
H H6 0.5274 -0.0933 0.1162 0.126 Uiso calc R 1 . .
C C7 0.5427(2) 0.08541(19) 0.09020(14) 0.0711(9) Uani d G 1 . .
H H7 0.4738 0.0872 0.0522 0.085 Uiso calc R 1 A .
C C8 0.4134(3) 0.5821(2) 0.12057(15) 0.0536(6) Uani d . 1 . .
C C9 0.3563(2) 0.6346(2) 0.18848(11) 0.0635(8) Uani d G 1 A .
C C10 0.2279(2) 0.6071(3) 0.20261(16) 0.1014(15) Uani d G 1 . .
H H10 0.1788 0.5536 0.1707 0.122 Uiso calc R 1 A .
C C11 0.1729(3) 0.6594(4) 0.2645(2) 0.152(3) Uani d G 1 A .
H H11 0.0870 0.6410 0.2740 0.183 Uiso calc R 1 . .
C C12 0.2462(3) 0.7393(4) 0.31227(18) 0.151(3) Uani d G 1 . .
H H12 0.2094 0.7743 0.3537 0.182 Uiso calc R 1 A .
C C13 0.3746(3) 0.7668(3) 0.29813(15) 0.1092(16) Uani d G 1 A .
H H13 0.4237 0.8203 0.3301 0.131 Uiso calc R 1 . .
C C14 0.4297(2) 0.7145(2) 0.23624(14) 0.0759(9) Uani d G 1 . .
H H14 0.5156 0.7329 0.2268 0.091 Uiso calc R 1 A .
N N1 0.8027(3) 0.6437(3) 0.0421(3) 0.0566(8) Uani d PG 0.676(5) A 1
C C15 0.8089(4) 0.7473(5) 0.0878(4) 0.125(3) Uani d PGU 0.676(5) A 1
H H15 0.7369 0.7700 0.1136 0.150 Uiso calc PR 0.676(5) A 1
C C16 0.9228(5) 0.8168(4) 0.0951(4) 0.153(4) Uani d PGDU 0.676(5) A 1
H H16 0.9270 0.8861 0.1257 0.184 Uiso calc PR 0.676(5) A 1
C C17 1.0305(4) 0.7829(4) 0.0566(3) 0.101(3) Uani d PGDU 0.676(5) A 1
C C18 1.0242(4) 0.6794(5) 0.0108(3) 0.101(2) Uani d PGDU 0.676(5) A 1
H H18 1.0962 0.6567 -0.0149 0.121 Uiso calc PR 0.676(5) A 1
C C19 0.9103(4) 0.6098(4) 0.0036(3) 0.088(2) Uani d PGU 0.676(5) A 1
H H19 0.9062 0.5406 -0.0270 0.106 Uiso calc PR 0.676(5) A 1
C C20 1.1626(8) 0.8555(8) 0.0608(6) 0.136(4) Uani d PDU 0.676(5) A 1
H H20A 1.2277 0.8076 0.0909 0.163 Uiso calc PR 0.676(5) A 1
H H20B 1.1906 0.8601 0.0095 0.163 Uiso calc PR 0.676(5) A 1
C C21 1.1657(17) 0.9637(12) 0.0883(14) 0.264(10) Uani d PDU 0.676(5) A 1
H H21A 1.2533 0.9952 0.0890 0.396 Uiso calc PR 0.676(5) A 1
H H21B 1.1389 0.9619 0.1393 0.396 Uiso calc PR 0.676(5) A 1
H H21C 1.1072 1.0149 0.0571 0.396 Uiso calc PR 0.676(5) A 1
N N1' 0.8029(8) 0.6355(7) 0.0548(7) 0.0566(8) Uani d PG 0.324(5) A 2
C C15' 0.8353(10) 0.6724(11) 0.1297(6) 0.125(3) Uani d PG 0.324(5) A 2
H H15' 0.7846 0.6471 0.1683 0.150 Uiso calc PR 0.324(5) A 2
C C16' 0.9435(11) 0.7470(11) 0.1468(6) 0.153(4) Uani d PGD 0.324(5) A 2
H H16' 0.9652 0.7717 0.1969 0.184 Uiso calc PR 0.324(5) A 2
C C17' 1.0193(8) 0.7848(8) 0.0891(7) 0.101(3) Uani d PGD 0.324(5) A 2
C C18' 0.9869(9) 0.7479(11) 0.0143(6) 0.101(2) Uani d PGD 0.324(5) A 2
H H18' 1.0377 0.7732 -0.0244 0.121 Uiso calc PR 0.324(5) A 2
C C19' 0.8787(10) 0.6732(11) -0.0029(6) 0.088(2) Uani d PG 0.324(5) A 2
H H19' 0.8571 0.6486 -0.0529 0.106 Uiso calc PR 0.324(5) A 2
C C20' 1.1353(14) 0.8672(15) 0.1125(12) 0.136(4) Uani d PD 0.324(5) A 2
H H20C 1.1064 0.9338 0.1433 0.163 Uiso calc PR 0.324(5) A 2
H H20D 1.2010 0.8213 0.1433 0.163 Uiso calc PR 0.324(5) A 2
C C21' 1.193(4) 0.917(3) 0.046(2) 0.264(10) Uani d PD 0.324(5) A 2
H H21D 1.2754 0.9551 0.0620 0.396 Uiso calc PR 0.324(5) A 2
H H21E 1.1349 0.9752 0.0211 0.396 Uiso calc PR 0.324(5) A 2
H H21F 1.2084 0.8516 0.0111 0.396 Uiso calc PR 0.324(5) A 2

loop_
_atom_site_aniso_label
_atom_site_aniso_U_11
_atom_site_aniso_U_22
_atom_site_aniso_U_33
_atom_site_aniso_U_12
_atom_site_aniso_U_13
_atom_site_aniso_U_23
Cu1 0.04344(19) 0.0467(2) 0.04587(19) -0.00618(12) 0.00525(12) -0.00030(12)
O1 0.0578(11) 0.0505(11) 0.0751(13) -0.0062(9) -0.0062(10) 0.0098(9)
O2 0.0564(11) 0.0541(11) 0.0674(12) -0.0069(9) -0.0044(9) 0.0115(9)
O3 0.0607(12) 0.0757(13) 0.0507(10) -0.0040(11) 0.0104(9) -0.0096(10)
O4 0.0644(12) 0.0716(13) 0.0588(11) -0.0092(10) 0.0191(10) -0.0134(10)
C1 0.0562(15) 0.0490(13) 0.0449(13) -0.0015(12) 0.0077(11) 0.0013(10)
C2 0.0634(16) 0.0497(14) 0.0568(15) -0.0052(13) -0.0005(12) 0.0064(12)
C3 0.101(3) 0.063(2) 0.100(3) -0.0120(19) -0.040(2) 0.0126(19)
C4 0.138(4) 0.080(3) 0.136(4) -0.015(3) -0.071(4) 0.033(3)
C5 0.152(5) 0.071(3) 0.148(5) -0.018(3) -0.057(4) 0.047(3)
C6 0.115(4) 0.064(2) 0.129(4) -0.024(2) -0.033(3) 0.029(2)
C7 0.076(2) 0.0565(17) 0.078(2) -0.0102(16) -0.0071(17) 0.0111(15)
C8 0.0666(17) 0.0484(13) 0.0477(13) 0.0027(13) 0.0160(12) 0.0036(11)
C9 0.083(2) 0.0519(15) 0.0588(16) 0.0004(15) 0.0260(15) -0.0037(13)
C10 0.105(3) 0.108(3) 0.099(3) -0.027(3) 0.056(3) -0.035(3)
C11 0.147(5) 0.171(6) 0.155(5) -0.041(4) 0.105(4) -0.074(5)
C12 0.160(5) 0.162(5) 0.145(5) -0.018(5) 0.090(4) -0.080(4)
C13 0.140(4) 0.100(3) 0.092(3) -0.001(3) 0.033(3) -0.046(3)
C14 0.094(3) 0.0663(19) 0.0691(19) 0.0035(18) 0.0193(18) -0.0138(16)
N1 0.0497(12) 0.0589(14) 0.060(2) -0.0106(11) -0.0023(12) 0.0074(14)
C15 0.085(4) 0.095(5) 0.197(9) -0.041(4) 0.026(5) -0.043(5)
C16 0.101(5) 0.100(6) 0.256(13) -0.045(5) 0.000(7) -0.045(7)
C17 0.069(3) 0.099(3) 0.130(7) -0.031(3) -0.018(4) 0.029(4)
C18 0.051(3) 0.134(7) 0.118(4) -0.019(3) 0.007(3) 0.024(5)
C19 0.052(3) 0.116(6) 0.097(3) -0.019(3) 0.006(2) 0.005(4)
C20 0.099(5) 0.122(5) 0.184(10) -0.055(4) 0.001(6) 0.031(8)
C21 0.191(12) 0.159(14) 0.44(3) -0.126(12) -0.014(14) -0.046(13)
N1' 0.0497(12) 0.0589(14) 0.060(2) -0.0106(11) -0.0023(12) 0.0074(14)
C15' 0.085(4) 0.095(5) 0.197(9) -0.041(4) 0.026(5) -0.043(5)
C16' 0.101(5) 0.100(6) 0.256(13) -0.045(5) 0.000(7) -0.045(7)
C17' 0.069(3) 0.099(3) 0.130(7) -0.031(3) -0.018(4) 0.029(4)
C18' 0.051(3) 0.134(7) 0.118(4) -0.019(3) 0.007(3) 0.024(5)
C19' 0.052(3) 0.116(6) 0.097(3) -0.019(3) 0.006(2) 0.005(4)
C20' 0.099(5) 0.122(5) 0.184(10) -0.055(4) 0.001(6) 0.031(8)
C21' 0.191(12) 0.159(14) 0.44(3) -0.126(12) -0.014(14) -0.046(13)

loop_
_atom_type_symbol
_atom_type_description
_atom_type_scat_dispersion_real
_atom_type_scat_dispersion_imag
_atom_type_scat_source
C C 0.0033 0.0016 'International Tables Vol C Tables 4.2.6.8 and 6.1.1.4'
H H 0.0000 0.0000 'International Tables Vol C Tables 4.2.6.8 and 6.1.1.4'
N N 0.0061 0.0033 'International Tables Vol C Tables 4.2.6.8 and 6.1.1.4'
O O 0.0106 0.0060 'International Tables Vol C Tables 4.2.6.8 and 6.1.1.4'
Cu Cu 0.3201 1.2651 'International Tables Vol C Tables 4.2.6.8 and 6.1.1.4'

loop_
_geom_angle_atom_site_label_1
_geom_angle_atom_site_label_2
_geom_angle_atom_site_label_3
_geom_angle_site_symmetry_1
_geom_angle_site_symmetry_3
_geom_angle
_geom_angle_publ_flag
O3 Cu1 O2 . 3_665 88.24(9) ?
O3 Cu1 O4 . 3_665 167.21(9) ?
O2 Cu1 O4 3_665 3_665 90.09(10) ?
O3 Cu1 O1 . . 89.42(10) yes
O2 Cu1 O1 3_665 . 167.30(8) ?
O4 Cu1 O1 3_665 . 89.44(10) ?
O3 Cu1 N1' . . 95.1(3) ?
O2 Cu1 N1' 3_665 . 96.4(3) ?
O4 Cu1 N1' 3_665 . 97.7(3) ?
O1 Cu1 N1' . . 96.2(3) ?
O3 Cu1 N1 . . 99.37(14) yes
O2 Cu1 N1 3_665 . 91.76(13) ?
O4 Cu1 N1 3_665 . 93.35(14) ?
O1 Cu1 N1 . . 100.94(13) yes
N1' Cu1 N1 . . 6.4(4) ?
O3 Cu1 Cu1 . 3_665 85.56(6) ?
O2 Cu1 Cu1 3_665 3_665 81.09(6) ?
O4 Cu1 Cu1 3_665 3_665 81.66(7) ?
O1 Cu1 Cu1 . 3_665 86.28(6) ?
N1' Cu1 Cu1 . 3_665 177.4(3) ?
N1 Cu1 Cu1 . 3_665 171.23(13) ?
C1 O1 Cu1 . . 120.39(18) ?
C1 O2 Cu1 . 3_665 126.42(18) ?
C8 O3 Cu1 . . 121.42(19) ?
C8 O4 Cu1 . 3_665 125.76(19) ?
O1 C1 O2 . . 125.8(3) ?
O1 C1 C2 . . 117.9(2) ?
O2 C1 C2 . . 116.3(2) ?
C3 C2 C7 . . 120.0 ?
C3 C2 C1 . . 120.25(16) ?
C7 C2 C1 . . 119.73(16) ?
C2 C3 C4 . . 120.0 ?
C2 C3 H3 . . 120.0 ?
C4 C3 H3 . . 120.0 ?
C5 C4 C3 . . 120.0 ?
C5 C4 H4 . . 120.0 ?
C3 C4 H4 . . 120.0 ?
C6 C5 C4 . . 120.0 ?
C6 C5 H5 . . 120.0 ?
C4 C5 H5 . . 120.0 ?
C5 C6 C7 . . 120.0 ?
C5 C6 H6 . . 120.0 ?
C7 C6 H6 . . 120.0 ?
C6 C7 C2 . . 120.0 ?
C6 C7 H7 . . 120.0 ?
C2 C7 H7 . . 120.0 ?
O4 C8 O3 . . 125.5(3) ?
O4 C8 C9 . . 117.1(3) ?
O3 C8 C9 . . 117.4(3) ?
C10 C9 C14 . . 120.0 ?
C10 C9 C8 . . 119.89(18) ?
C14 C9 C8 . . 120.08(18) ?
C11 C10 C9 . . 120.0 ?
C11 C10 H10 . . 120.0 ?
C9 C10 H10 . . 120.0 ?
C12 C11 C10 . . 120.0 ?
C12 C11 H11 . . 120.0 ?
C10 C11 H11 . . 120.0 ?
C11 C12 C13 . . 120.0 ?
C11 C12 H12 . . 120.0 ?
C13 C12 H12 . . 120.0 ?
C14 C13 C12 . . 120.0 ?
C14 C13 H13 . . 120.0 ?
C12 C13 H13 . . 120.0 ?
C13 C14 C9 . . 120.0 ?
C13 C14 H14 . . 120.0 ?
C9 C14 H14 . . 120.0 ?
C15 N1 C19 . . 120.0 ?
C15 N1 Cu1 . . 118.7(2) ?
C19 N1 Cu1 . . 121.0(2) ?
N1 C15 C16 . . 120.0 ?
N1 C15 H15 . . 120.0 ?
C16 C15 H15 . . 120.0 ?
C17 C16 C15 . . 120.0 ?
C17 C16 H16 . . 120.0 ?
C15 C16 H16 . . 120.0 ?
C18 C17 C16 . . 120.0 ?
C18 C17 C20 . . 116.2(5) ?
C16 C17 C20 . . 123.8(5) ?
C19 C18 C17 . . 120.0 ?
C19 C18 H18 . . 120.0 ?
C17 C18 H18 . . 120.0 ?
C18 C19 N1 . . 120.0 ?
C18 C19 H19 . . 120.0 ?
N1 C19 H19 . . 120.0 ?
C21 C20 C17 . . 118.9(10) ?
C21 C20 H20A . . 107.6 ?
C17 C20 H20A . . 107.6 ?
C21 C20 H20B . . 107.6 ?
C17 C20 H20B . . 107.6 ?
H20A C20 H20B . . 107.0 ?
C20 C21 H21A . . 109.5 ?
C20 C21 H21B . . 109.5 ?
H21A C21 H21B . . 109.5 ?
C20 C21 H21C . . 109.5 ?
H21A C21 H21C . . 109.5 ?
H21B C21 H21C . . 109.5 ?
C15' N1' C19' . . 120.0 ?
C15' N1' Cu1 . . 120.9(6) ?
C19' N1' Cu1 . . 118.1(6) ?
C16' C15' N1' . . 120.0 ?
C16' C15' H15' . . 120.0 ?
N1' C15' H15' . . 120.0 ?
C15' C16' C17' . . 120.0 ?
C15' C16' H16' . . 120.0 ?
C17' C16' H16' . . 120.0 ?
C18' C17' C16' . . 120.0 ?
C18' C17' C20' . . 123.3(9) ?
C16' C17' C20' . . 116.7(9) ?
C19' C18' C17' . . 120.0 ?
C19' C18' H18' . . 120.0 ?
C17' C18' H18' . . 120.0 ?
C18' C19' N1' . . 120.0 ?
C18' C19' H19' . . 120.0 ?
N1' C19' H19' . . 120.0 ?
C21' C20' C17' . . 111.4(15) ?
C21' C20' H20C . . 109.3 ?
C17' C20' H20C . . 109.3 ?
C21' C20' H20D . . 109.3 ?
C17' C20' H20D . . 109.3 ?
H20C C20' H20D . . 108.0 ?
C20' C21' H21D . . 109.5 ?
C20' C21' H21E . . 109.5 ?
H21D C21' H21E . . 109.5 ?
C20' C21' H21F . . 109.5 ?
H21D C21' H21F . . 109.5 ?
H21E C21' H21F . . 109.5 ?

loop_
_geom_bond_atom_site_label_1
_geom_bond_atom_site_label_2
_geom_bond_site_symmetry_2
_geom_bond_distance
_geom_bond_publ_flag
Cu1 O3 . 1.9644(19) yes
Cu1 O2 3_665 1.9686(19) yes
Cu1 O4 3_665 1.971(2) yes
Cu1 O1 . 1.972(2) yes
Cu1 N1' . 2.165(7) ?
Cu1 N1 . 2.173(3) yes
Cu1 Cu1 3_665 2.6714(6) yes
O1 C1 . 1.252(3) ?
O2 C1 . 1.264(3) ?
O2 Cu1 3_665 1.9686(19) ?
O3 C8 . 1.256(3) ?
O4 C8 . 1.255(4) ?
O4 Cu1 3_665 1.971(2) ?
C1 C2 . 1.488(3) ?
C2 C3 . 1.3900 ?
C2 C7 . 1.3900 ?
C3 C4 . 1.3900 ?
C3 H3 . 0.9300 ?
C4 C5 . 1.3900 ?
C4 H4 . 0.9300 ?
C5 C6 . 1.3900 ?
C5 H5 . 0.9300 ?
C6 C7 . 1.3900 ?
C6 H6 . 0.9300 ?
C7 H7 . 0.9300 ?
C8 C9 . 1.488(3) ?
C9 C10 . 1.3900 ?
C9 C14 . 1.3900 ?
C10 C11 . 1.3900 ?
C10 H10 . 0.9300 ?
C11 C12 . 1.3900 ?
C11 H11 . 0.9300 ?
C12 C13 . 1.3900 ?
C12 H12 . 0.9300 ?
C13 C14 . 1.3900 ?
C13 H13 . 0.9300 ?
C14 H14 . 0.9300 ?
N1 C15 . 1.3900 ?
N1 C19 . 1.3900 ?
C15 C16 . 1.3900 ?
C15 H15 . 0.9300 ?
C16 C17 . 1.3900 ?
C16 H16 . 0.9300 ?
C17 C18 . 1.3900 ?
C17 C20 . 1.565(7) ?
C18 C19 . 1.3900 ?
C18 H18 . 0.9300 ?
C19 H19 . 0.9300 ?
C20 C21 . 1.281(14) ?
C20 H20A . 0.9700 ?
C20 H20B . 0.9700 ?
C21 H21A . 0.9600 ?
C21 H21B . 0.9600 ?
C21 H21C . 0.9600 ?
N1' C15' . 1.3900 ?
N1' C19' . 1.3900 ?
C15' C16' . 1.3900 ?
C15' H15' . 0.9300 ?
C16' C17' . 1.3900 ?
C16' H16' . 0.9300 ?
C17' C18' . 1.3900 ?
C17' C20' . 1.521(14) ?
C18' C19' . 1.3900 ?
C18' H18' . 0.9300 ?
C19' H19' . 0.9300 ?
C20' C21' . 1.46(2) ?
C20' H20C . 0.9700 ?
C20' H20D . 0.9700 ?
C21' H21D . 0.9600 ?
C21' H21E . 0.9600 ?
C21' H21F . 0.9600 ?
